data_7059999
loop_
_publ_author_name
'Biswal, Debanjana'
'Roy, Malini'
'Pramanik, Nikhil Ranjan'
'Paul, Suvendu'
'Drew, Michael G. B.'
'Chakrabarti, Syamal'

_publ_section_title
;
 The vital role of ditopic N--N bridging ligands with different lengths in
 the formation of new binuclear dioxomolybdenum(vi) complexes: synthesis,
 crystal structures, supramolecular framework and protein binding studies
;
_journal_issue 38
_journal_name_full 'New Journal of Chemistry'
_journal_page_first 16645
_journal_page_last 16664
_journal_paper_doi 10.1039/D0NJ03702H
_journal_volume 44
_journal_year 2020
_chemical_formula_sum 'C42 H32 Br2 Cl6 Mo2 N6 O6 S4'
_chemical_formula_weight 1409.37
_space_group_crystal_system monoclinic
_space_group_IT_number 14
_space_group_name_Hall '-P 2ybc'
_space_group_name_H-M_alt 'P 1 21/c 1'
_atom_sites_solution_hydrogens geom
_audit_creation_method SHELXL-2016/6
_audit_update_record
;
2020-08-24 deposited with the CCDC.	2020-09-14 downloaded from the CCDC.
;
_cell_angle_alpha 90
_cell_angle_beta 98.888(3)
_cell_angle_gamma 90
_cell_formula_units_Z 2
_cell_length_a 7.7102(6)
_cell_length_b 26.796(2)
_cell_length_c 12.9661(10)
_cell_measurement_reflns_used 1831
_cell_measurement_temperature 296(2)
_cell_measurement_theta_max 17.88
_cell_measurement_theta_min 2.20
_cell_volume 2646.7(4)
_computing_cell_refinement 'Bruker SAINT'
_computing_data_collection 'Bruker APEX2'
_computing_data_reduction 'Bruker SAINT'
_computing_molecular_graphics 'Bruker SHELXTL'
_computing_publication_material 'Bruker SHELXTL'
_computing_structure_refinement 'SHELXL-2016/6 (Sheldrick, 2016)'
_computing_structure_solution 'SHELXS-97 (Sheldrick, 2008)'
_diffrn_ambient_temperature 296(2)
_diffrn_measured_fraction_theta_full 0.999
_diffrn_measured_fraction_theta_max 0.991
_diffrn_measurement_device_type 'Bruker APEX-II CCD'
_diffrn_measurement_method '\f and \w scans'
_diffrn_radiation_monochromator graphite
_diffrn_radiation_source 'fine-focus sealed tube'
_diffrn_radiation_type MoK\a
_diffrn_radiation_wavelength 0.71073
_diffrn_reflns_av_R_equivalents 0.1143
_diffrn_reflns_av_unetI/netI 0.0895
_diffrn_reflns_Laue_measured_fraction_full 0.999
_diffrn_reflns_Laue_measured_fraction_max 0.991
_diffrn_reflns_limit_h_max 9
_diffrn_reflns_limit_h_min -8
_diffrn_reflns_limit_k_max 33
_diffrn_reflns_limit_k_min -31
_diffrn_reflns_limit_l_max 16
_diffrn_reflns_limit_l_min -16
_diffrn_reflns_number 31645
_diffrn_reflns_point_group_measured_fraction_full 0.999
_diffrn_reflns_point_group_measured_fraction_max 0.991
_diffrn_reflns_theta_full 25.242
_diffrn_reflns_theta_max 26.373
_diffrn_reflns_theta_min 1.520
_exptl_absorpt_coefficient_mu 2.495
_exptl_absorpt_correction_T_max 0.7539
_exptl_absorpt_correction_T_min 0.6910
_exptl_absorpt_correction_type multi-scan
_exptl_absorpt_process_details 'SADABS (Sheldrick, 2008)'
_exptl_crystal_colour Orange
_exptl_crystal_density_diffrn 1.769
_exptl_crystal_density_method 'not measured'
_exptl_crystal_description Cuboid
_exptl_crystal_F_000 1388
_exptl_crystal_size_max 0.16
_exptl_crystal_size_mid 0.14
_exptl_crystal_size_min 0.12
_refine_diff_density_max 0.706
_refine_diff_density_min -0.815
_refine_diff_density_rms 0.105
_refine_ls_extinction_method none
_refine_ls_goodness_of_fit_ref 1.036
_refine_ls_hydrogen_treatment constr
_refine_ls_matrix_type full
_refine_ls_number_parameters 307
_refine_ls_number_reflns 5367
_refine_ls_number_restraints 0
_refine_ls_restrained_S_all 1.036
_refine_ls_R_factor_all 0.1296
_refine_ls_R_factor_gt 0.0610
_refine_ls_shift/su_max 0.001
_refine_ls_shift/su_mean 0.000
_refine_ls_structure_factor_coef Fsqd
_refine_ls_weighting_details 'w=1/[\s^2^(Fo^2^)+(0.0726P)^2^+4.1843P] where P=(Fo^2^+2Fc^2^)/3'
_refine_ls_weighting_scheme calc
_refine_ls_wR_factor_gt 0.1495
_refine_ls_wR_factor_ref 0.1770
_reflns_Friedel_coverage 0.000
_reflns_number_gt 2953
_reflns_number_total 5367
_reflns_threshold_expression 'I > 2\s(I)'
_cod_data_source_file d0nj03702h2.cif
_cod_data_source_block complex1
_cod_depositor_comments
;
The following automatic conversions were performed:

data item '_exptl_absorpt_correction_type' value 'Multi-scan' was
changed to 'multi-scan' in accordance with the
/home/data/users/saulius/crontab/automatic-downloads/rss-feeds/RSC/lib/dictionaries/cif_core.dic
dictionary named 'cif_core.dic' version 2.4.2 last updated on
2011-04-26.

Automatic conversion script
Id: cif_fix_values 7556 2019-12-06 15:28:31Z antanas 

 Adding full bibliography for 7059999--7060002.cif.
;
_cod_original_sg_symbol_H-M 'P 21/c'
_cod_database_code 7059999
_shelx_shelxl_version_number 2016/6
_shelx_space_group_comment
;
The symmetry employed for this shelxl refinement is uniquely defined
by the following loop, which should always be used as a source of
symmetry information in preference to the above space-group names.
They are only intended as comments.
;

loop_
_space_group_symop_operation_xyz
'x, y, z'
'-x, y+1/2, -z+1/2'
'-x, -y, -z'
'x, -y-1/2, z-1/2'

loop_
_atom_site_label
_atom_site_type_symbol
_atom_site_fract_x
_atom_site_fract_y
_atom_site_fract_z
_atom_site_U_iso_or_equiv
_atom_site_adp_type
_atom_site_occupancy
_atom_site_site_symmetry_order
_atom_site_calc_flag
_atom_site_refinement_flags_posn
_atom_site_refinement_flags_adp
_atom_site_refinement_flags_occupancy
_atom_site_disorder_assembly
_atom_site_disorder_group
Br1 Br 1.23461(15) 0.84058(5) 0.92976(9) 0.1014(5) Uani 1 1 d . . . . .
C1 C 0.9707(9) 0.7272(3) 1.1299(5) 0.0436(17) Uani 1 1 d . . . . .
C2 C 1.1479(9) 0.7388(3) 1.1568(6) 0.0494(19) Uani 1 1 d . . . . .
H2 H 1.213874 0.723977 1.214742 0.059 Uiso 1 1 calc R U . . .
C3 C 1.2263(10) 0.7727(3) 1.0969(6) 0.057(2) Uani 1 1 d . . . . .
H3 H 1.344200 0.781056 1.114767 0.068 Uiso 1 1 calc R U . . .
C4 C 1.1264(11) 0.7936(3) 1.0113(6) 0.063(2) Uani 1 1 d . . . . .
C5 C 0.9500(9) 0.7826(3) 0.9835(6) 0.055(2) Uani 1 1 d . . . . .
H5 H 0.884273 0.798169 0.926368 0.066 Uiso 1 1 calc R U . . .
C6 C 0.8719(9) 0.7481(3) 1.0417(5) 0.0425(17) Uani 1 1 d . . . . .
C7 C 0.6953(9) 0.7321(3) 1.0024(5) 0.0450(18) Uani 1 1 d . . . . .
H7 H 0.640158 0.747467 0.941716 0.054 Uiso 1 1 calc R U . . .
C8 C 0.3564(9) 0.6552(3) 1.0209(5) 0.0432(17) Uani 1 1 d . . . . .
C9 C 0.1364(11) 0.6681(3) 0.8290(6) 0.063(2) Uani 1 1 d . . . . .
H9A H 0.131896 0.703685 0.841810 0.075 Uiso 1 1 calc R U . . .
H9B H 0.237708 0.661249 0.795230 0.075 Uiso 1 1 calc R U . . .
C10 C -0.0270(10) 0.6517(3) 0.7608(6) 0.0506(19) Uani 1 1 d . . . . .
C11 C -0.0154(14) 0.6187(4) 0.6828(8) 0.099(4) Uani 1 1 d . . . . .
H11 H 0.092842 0.605847 0.672819 0.119 Uiso 1 1 calc R U . . .
C12 C -0.171(2) 0.6040(5) 0.6167(10) 0.131(5) Uani 1 1 d . . . . .
H12 H -0.164203 0.583915 0.558993 0.157 Uiso 1 1 calc R U . . .
C13 C -0.329(2) 0.6190(6) 0.6372(12) 0.135(7) Uani 1 1 d . . . . .
H13 H -0.431381 0.606229 0.598804 0.162 Uiso 1 1 calc R U . . .
C14 C -0.3386(14) 0.6515(5) 0.7111(12) 0.109(4) Uani 1 1 d . . . . .
H14 H -0.447339 0.664208 0.720517 0.131 Uiso 1 1 calc R U . . .
C15 C -0.1867(12) 0.6675(4) 0.7763(8) 0.080(3) Uani 1 1 d . . . . .
H15 H -0.196285 0.689309 0.831004 0.096 Uiso 1 1 calc R U . . .
C16 C 0.9428(10) 0.5798(3) 1.1600(6) 0.057(2) Uani 1 1 d . . . . .
H16 H 0.992493 0.591944 1.225071 0.068 Uiso 1 1 calc R U . . .
C17 C 1.0234(10) 0.5399(3) 1.1203(6) 0.056(2) Uani 1 1 d . . . . .
H17 H 1.122465 0.525531 1.159089 0.068 Uiso 1 1 calc R U . . .
C18 C 0.9576(9) 0.5213(3) 1.0236(6) 0.0445(17) Uani 1 1 d . . . . .
C19 C 0.8128(10) 0.5455(3) 0.9716(6) 0.061(2) Uani 1 1 d . . . . .
H19 H 0.764440 0.534937 0.904966 0.073 Uiso 1 1 calc R U . . .
C20 C 0.7382(10) 0.5850(3) 1.0162(6) 0.060(2) Uani 1 1 d . . . . .
H20 H 0.640640 0.600553 0.978491 0.072 Uiso 1 1 calc R U . . .
C21 C 0.3689(15) 0.4865(4) 0.6927(10) 0.110(4) Uani 1 1 d . . . . .
H21 H 0.328897 0.453768 0.713380 0.132 Uiso 1 1 calc R U . . .
Cl1 Cl 0.3791(6) 0.52510(17) 0.7985(3) 0.1510(15) Uani 1 1 d . . . . .
Cl2 Cl 0.2165(7) 0.5078(2) 0.5917(4) 0.207(3) Uani 1 1 d . . . . .
Cl3 Cl 0.5694(6) 0.47785(18) 0.6514(4) 0.1659(17) Uani 1 1 d . . . . .
Mo1 Mo 0.67557(8) 0.66932(2) 1.20790(5) 0.0447(2) Uani 1 1 d . . . . .
N1 N 0.6074(7) 0.6991(2) 1.0427(4) 0.0406(14) Uani 1 1 d . . . . .
N2 N 0.4454(7) 0.6875(2) 0.9785(4) 0.0430(14) Uani 1 1 d . . . . .
N3 N 0.8011(7) 0.6020(2) 1.1126(4) 0.0484(15) Uani 1 1 d . . . . .
O1 O 0.9042(6) 0.69496(19) 1.1932(4) 0.0525(13) Uani 1 1 d . . . . .
O2 O 0.5873(7) 0.7203(2) 1.2567(4) 0.0602(14) Uani 1 1 d . . . . .
O3 O 0.7166(7) 0.6292(2) 1.3094(4) 0.0591(14) Uani 1 1 d . . . . .
S1 S 0.4046(2) 0.62590(8) 1.14106(14) 0.0513(5) Uani 1 1 d . . . . .
S2 S 0.1541(3) 0.63409(8) 0.95149(15) 0.0551(5) Uani 1 1 d . . . . .

loop_
_atom_site_aniso_label
_atom_site_aniso_U_11
_atom_site_aniso_U_22
_atom_site_aniso_U_33
_atom_site_aniso_U_23
_atom_site_aniso_U_13
_atom_site_aniso_U_12
Br1 0.0861(8) 0.1326(11) 0.0808(7) 0.0194(7) -0.0021(6) -0.0595(7)
C1 0.044(4) 0.041(4) 0.045(4) -0.014(3) 0.003(3) -0.002(3)
C2 0.041(4) 0.052(5) 0.052(4) -0.004(4) -0.004(3) 0.007(4)
C3 0.033(4) 0.075(6) 0.059(5) -0.011(4) 0.001(4) -0.007(4)
C4 0.057(5) 0.075(6) 0.055(5) -0.012(4) 0.006(4) -0.030(5)
C5 0.047(5) 0.065(5) 0.046(4) 0.003(4) -0.016(3) -0.014(4)
C6 0.040(4) 0.043(4) 0.043(4) 0.000(3) 0.001(3) -0.004(3)
C7 0.036(4) 0.052(5) 0.044(4) 0.003(3) -0.003(3) 0.002(4)
C8 0.036(4) 0.042(4) 0.048(4) -0.003(3) -0.004(3) 0.002(3)
C9 0.055(5) 0.072(6) 0.055(5) 0.016(4) -0.008(4) -0.015(4)
C10 0.045(5) 0.051(5) 0.051(5) 0.001(4) -0.007(4) -0.007(4)
C11 0.072(7) 0.111(9) 0.107(8) -0.038(7) -0.012(6) 0.004(6)
C12 0.134(12) 0.127(12) 0.113(10) -0.038(8) -0.038(10) -0.013(10)
C13 0.103(11) 0.122(12) 0.148(13) 0.018(10) -0.082(10) -0.044(10)
C14 0.048(6) 0.111(10) 0.157(13) 0.038(9) -0.020(7) -0.005(6)
C15 0.064(6) 0.085(7) 0.086(7) -0.007(5) -0.005(5) 0.005(5)
C16 0.048(5) 0.063(5) 0.055(5) -0.011(4) -0.007(4) 0.008(4)
C17 0.043(4) 0.062(5) 0.058(5) -0.007(4) -0.011(4) 0.012(4)
C18 0.038(4) 0.041(4) 0.055(4) 0.000(3) 0.010(3) -0.005(3)
C19 0.053(5) 0.068(6) 0.054(5) -0.018(4) -0.012(4) 0.017(4)
C20 0.056(5) 0.062(6) 0.059(5) -0.018(4) -0.005(4) 0.010(4)
C21 0.101(9) 0.074(8) 0.144(11) 0.003(7) -0.014(8) -0.006(6)
Cl1 0.167(3) 0.166(4) 0.112(3) -0.008(2) -0.002(2) -0.049(3)
Cl2 0.220(5) 0.205(5) 0.161(4) -0.070(3) -0.084(3) 0.103(4)
Cl3 0.144(3) 0.180(4) 0.178(4) 0.053(3) 0.039(3) 0.007(3)
Mo1 0.0464(4) 0.0476(4) 0.0378(3) -0.0017(3) -0.0011(3) 0.0018(3)
N1 0.028(3) 0.049(4) 0.043(3) -0.005(3) -0.002(2) -0.002(3)
N2 0.031(3) 0.050(4) 0.045(3) 0.000(3) -0.006(3) -0.001(3)
N3 0.041(3) 0.055(4) 0.047(3) -0.007(3) 0.001(3) 0.011(3)
O1 0.047(3) 0.052(3) 0.053(3) 0.006(3) -0.008(2) -0.003(3)
O2 0.063(3) 0.060(4) 0.055(3) -0.017(3) -0.001(3) 0.011(3)
O3 0.065(4) 0.065(4) 0.042(3) 0.001(3) -0.007(2) 0.001(3)
S1 0.0483(11) 0.0556(13) 0.0484(11) 0.0047(9) 0.0023(9) -0.0034(9)
S2 0.0457(11) 0.0650(14) 0.0511(11) 0.0063(10) -0.0039(9) -0.0158(10)

loop_
_atom_type_symbol
_atom_type_description
_atom_type_scat_dispersion_real
_atom_type_scat_dispersion_imag
_atom_type_scat_source
C C 0.0033 0.0016 'International Tables Vol C Tables 4.2.6.8 and 6.1.1.4'
H H 0.0000 0.0000 'International Tables Vol C Tables 4.2.6.8 and 6.1.1.4'
N N 0.0061 0.0033 'International Tables Vol C Tables 4.2.6.8 and 6.1.1.4'
O O 0.0106 0.0060 'International Tables Vol C Tables 4.2.6.8 and 6.1.1.4'
S S 0.1246 0.1234 'International Tables Vol C Tables 4.2.6.8 and 6.1.1.4'
Br Br -0.2901 2.4595 'International Tables Vol C Tables 4.2.6.8 and 6.1.1.4'
Mo Mo -1.6832 0.6857 'International Tables Vol C Tables 4.2.6.8 and 6.1.1.4'
Cl Cl 0.1484 0.1585 'International Tables Vol C Tables 4.2.6.8 and 6.1.1.4'

loop_
_geom_angle_atom_site_label_1
_geom_angle_atom_site_label_2
_geom_angle_atom_site_label_3
_geom_angle
_geom_angle_site_symmetry_1
_geom_angle_site_symmetry_3
_geom_angle_publ_flag
O1 C1 C2 116.3(6) . . ?
O1 C1 C6 123.2(6) . . ?
C2 C1 C6 120.5(7) . . ?
C1 C2 C3 120.1(7) . . ?
C1 C2 H2 120.0 . . ?
C3 C2 H2 120.0 . . ?
C4 C3 C2 118.7(7) . . ?
C4 C3 H3 120.7 . . ?
C2 C3 H3 120.7 . . ?
C3 C4 C5 122.1(7) . . ?
C3 C4 Br1 118.5(6) . . ?
C5 C4 Br1 119.4(6) . . ?
C6 C5 C4 119.5(7) . . ?
C6 C5 H5 120.3 . . ?
C4 C5 H5 120.3 . . ?
C5 C6 C1 119.1(6) . . ?
C5 C6 C7 118.0(6) . . ?
C1 C6 C7 122.6(7) . . ?
N1 C7 C6 126.4(6) . . ?
N1 C7 H7 116.8 . . ?
C6 C7 H7 116.8 . . ?
N2 C8 S1 129.6(5) . . ?
N2 C8 S2 119.1(5) . . ?
S1 C8 S2 111.3(4) . . ?
C10 C9 S2 108.3(5) . . ?
C10 C9 H9A 110.0 . . ?
S2 C9 H9A 110.0 . . ?
C10 C9 H9B 110.0 . . ?
S2 C9 H9B 110.0 . . ?
H9A C9 H9B 108.4 . . ?
C15 C10 C11 119.0(8) . . ?
C15 C10 C9 121.8(8) . . ?
C11 C10 C9 119.2(8) . . ?
C10 C11 C12 118.9(11) . . ?
C10 C11 H11 120.5 . . ?
C12 C11 H11 120.5 . . ?
C13 C12 C11 120.3(13) . . ?
C13 C12 H12 119.8 . . ?
C11 C12 H12 119.8 . . ?
C14 C13 C12 119.9(12) . . ?
C14 C13 H13 120.0 . . ?
C12 C13 H13 120.0 . . ?
C13 C14 C15 120.7(12) . . ?
C13 C14 H14 119.6 . . ?
C15 C14 H14 119.6 . . ?
C10 C15 C14 120.7(10) . . ?
C10 C15 H15 119.6 . . ?
C14 C15 H15 119.6 . . ?
N3 C16 C17 124.7(7) . . ?
N3 C16 H16 117.7 . . ?
C17 C16 H16 117.7 . . ?
C18 C17 C16 119.9(7) . . ?
C18 C17 H17 120.0 . . ?
C16 C17 H17 120.0 . . ?
C19 C18 C17 115.8(7) . . ?
C19 C18 C18 122.2(8) . 3_767 ?
C17 C18 C18 121.9(8) . 3_767 ?
C18 C19 C20 121.2(7) . . ?
C18 C19 H19 119.4 . . ?
C20 C19 H19 119.4 . . ?
N3 C20 C19 122.4(7) . . ?
N3 C20 H20 118.8 . . ?
C19 C20 H20 118.8 . . ?
Cl1 C21 Cl2 110.6(7) . . ?
Cl1 C21 Cl3 113.4(7) . . ?
Cl2 C21 Cl3 110.3(8) . . ?
Cl1 C21 H21 107.4 . . ?
Cl2 C21 H21 107.4 . . ?
Cl3 C21 H21 107.4 . . ?
O3 Mo1 O2 105.1(3) . . ?
O3 Mo1 O1 103.8(2) . . ?
O2 Mo1 O1 100.1(2) . . ?
O3 Mo1 N1 161.1(2) . . ?
O2 Mo1 N1 91.2(2) . . ?
O1 Mo1 N1 82.16(19) . . ?
O3 Mo1 S1 91.18(18) . . ?
O2 Mo1 S1 98.43(19) . . ?
O1 Mo1 S1 152.08(16) . . ?
N1 Mo1 S1 76.76(15) . . ?
O3 Mo1 N3 83.4(2) . . ?
O2 Mo1 N3 171.5(2) . . ?
O1 Mo1 N3 77.0(2) . . ?
N1 Mo1 N3 80.6(2) . . ?
S1 Mo1 N3 81.58(15) . . ?
C7 N1 N2 112.7(6) . . ?
C7 N1 Mo1 124.8(4) . . ?
N2 N1 Mo1 121.9(4) . . ?
C8 N2 N1 112.1(5) . . ?
C16 N3 C20 115.9(6) . . ?
C16 N3 Mo1 117.3(5) . . ?
C20 N3 Mo1 126.8(5) . . ?
C1 O1 Mo1 136.8(4) . . ?
C8 S1 Mo1 99.0(2) . . ?
C8 S2 C9 103.1(4) . . ?

loop_
_geom_bond_atom_site_label_1
_geom_bond_atom_site_label_2
_geom_bond_distance
_geom_bond_site_symmetry_2
_geom_bond_publ_flag
Br1 C4 1.917(8) . ?
C1 O1 1.346(8) . ?
C1 C2 1.392(10) . ?
C1 C6 1.390(9) . ?
C2 C3 1.392(11) . ?
C2 H2 0.9300 . ?
C3 C4 1.368(11) . ?
C3 H3 0.9300 . ?
C4 C5 1.384(10) . ?
C5 C6 1.387(10) . ?
C5 H5 0.9300 . ?
C6 C7 1.443(9) . ?
C7 N1 1.275(8) . ?
C7 H7 0.9300 . ?
C8 N2 1.281(9) . ?
C8 S1 1.732(7) . ?
C8 S2 1.769(7) . ?
C9 C10 1.489(10) . ?
C9 S2 1.818(8) . ?
C9 H9A 0.9700 . ?
C9 H9B 0.9700 . ?
C10 C15 1.347(11) . ?
C10 C11 1.357(12) . ?
C11 C12 1.418(15) . ?
C11 H11 0.9300 . ?
C12 C13 1.35(2) . ?
C12 H12 0.9300 . ?
C13 C14 1.304(19) . ?
C13 H13 0.9300 . ?
C14 C15 1.402(14) . ?
C14 H14 0.9300 . ?
C15 H15 0.9300 . ?
C16 N3 1.310(9) . ?
C16 C17 1.376(10) . ?
C16 H16 0.9300 . ?
C17 C18 1.372(10) . ?
C17 H17 0.9300 . ?
C18 C19 1.374(10) . ?
C18 C18 1.494(14) 3_767 ?
C19 C20 1.374(10) . ?
C19 H19 0.9300 . ?
C20 N3 1.348(9) . ?
C20 H20 0.9300 . ?
C21 Cl1 1.711(12) . ?
C21 Cl2 1.717(12) . ?
C21 Cl3 1.728(13) . ?
C21 H21 0.9800 . ?
Mo1 O3 1.691(5) . ?
Mo1 O2 1.693(5) . ?
Mo1 O1 1.929(5) . ?
Mo1 N1 2.270(5) . ?
Mo1 S1 2.431(2) . ?
Mo1 N3 2.468(6) . ?
N1 N2 1.424(7) . ?
